data_4035521
loop_
_publ_author_name
'Liu, Peiye'
'Clark, Ronald J.'
'Zhu, Lei'

_publ_section_title
;
 Synthesis of 1-Cyanoalkynes and Their Ruthenium(II)-Catalyzed
 Cycloaddition with Organic Azides to Afford 4-Cyano-1,2,3-triazoles.
;
_journal_issue 9
_journal_name_full 'The Journal of organic chemistry'
_journal_page_first 5092
_journal_page_last 5103
_journal_paper_doi 10.1021/acs.joc.8b00424
_journal_volume 83
_journal_year 2018
_chemical_formula_moiety 'C16 H11 Br N4 O'
_chemical_formula_sum 'C16 H11 Br N4 O'
_chemical_formula_weight 355.20
_space_group_crystal_system monoclinic
_space_group_IT_number 14
_space_group_name_Hall '-P 2yn'
_space_group_name_H-M_alt 'P 1 21/n 1'
_atom_sites_solution_hydrogens geom
_audit_creation_method SHELXL-2014/7
_cell_angle_alpha 90
_cell_angle_beta 115.5591(4)
_cell_angle_gamma 90
_cell_formula_units_Z 4
_cell_length_a 12.3518(5)
_cell_length_b 10.0455(4)
_cell_length_c 13.0967(5)
_cell_measurement_reflns_used 9915
_cell_measurement_temperature 103(2)
_cell_measurement_theta_max 29.36
_cell_measurement_theta_min 2.66
_cell_volume 1466.01(10)
_computing_cell_refinement 'Bruker SAINT'
_computing_data_collection 'Bruker APEX2'
_computing_data_reduction 'Bruker SAINT'
_computing_molecular_graphics 'Bruker SHELXTL'
_computing_publication_material 'Bruker SHELXTL'
_computing_structure_refinement 'SHELXL-2014/7 (Sheldrick, 2014)'
_computing_structure_solution 'SHELXS-97 (Sheldrick 2008)'
_diffrn_ambient_temperature 103(2)
_diffrn_measured_fraction_theta_full 1.000
_diffrn_measured_fraction_theta_max 0.951
_diffrn_measurement_device_type 'Bruker APEX-II CCD'
_diffrn_measurement_method '\f and \w scans'
_diffrn_radiation_type MoK\a
_diffrn_radiation_wavelength 0.71073
_diffrn_reflns_av_R_equivalents 0.0172
_diffrn_reflns_av_unetI/netI 0.0133
_diffrn_reflns_Laue_measured_fraction_full 1.000
_diffrn_reflns_Laue_measured_fraction_max 0.951
_diffrn_reflns_limit_h_max 16
_diffrn_reflns_limit_h_min -16
_diffrn_reflns_limit_k_max 13
_diffrn_reflns_limit_k_min -13
_diffrn_reflns_limit_l_max 17
_diffrn_reflns_limit_l_min -17
_diffrn_reflns_number 17761
_diffrn_reflns_point_group_measured_fraction_full 1.000
_diffrn_reflns_point_group_measured_fraction_max 0.951
_diffrn_reflns_theta_full 25.242
_diffrn_reflns_theta_max 29.445
_diffrn_reflns_theta_min 1.895
_exptl_absorpt_coefficient_mu 2.811
_exptl_absorpt_correction_T_max 0.7459
_exptl_absorpt_correction_T_min 0.6610
_exptl_absorpt_correction_type empirical
_exptl_absorpt_process_details SADABS
_exptl_crystal_colour colourless
_exptl_crystal_density_diffrn 1.609
_exptl_crystal_description irregular,
_exptl_crystal_F_000 712
_exptl_crystal_size_max 0.349
_exptl_crystal_size_mid 0.321
_exptl_crystal_size_min 0.267
_refine_diff_density_max 0.387
_refine_diff_density_min -0.213
_refine_diff_density_rms 0.051
_refine_ls_extinction_method none
_refine_ls_goodness_of_fit_ref 1.002
_refine_ls_hydrogen_treatment constr
_refine_ls_matrix_type full
_refine_ls_number_parameters 200
_refine_ls_number_reflns 3855
_refine_ls_number_restraints 0
_refine_ls_restrained_S_all 1.002
_refine_ls_R_factor_all 0.0205
_refine_ls_R_factor_gt 0.0190
_refine_ls_shift/su_max 0.005
_refine_ls_shift/su_mean 0.000
_refine_ls_structure_factor_coef Fsqd
_refine_ls_weighting_details 'w=1/[\s^2^(Fo^2^)+(0.0222P)^2^+0.8723P] where P=(Fo^2^+2Fc^2^)/3'
_refine_ls_weighting_scheme calc
_refine_ls_wR_factor_gt 0.0475
_refine_ls_wR_factor_ref 0.0481
_reflns_Friedel_coverage 0.000
_reflns_number_gt 3648
_reflns_number_total 3855
_reflns_threshold_expression 'I > 2\s(I)'
_cod_data_source_file jo8b00424_si_001.cif
_cod_data_source_block zhu230
_cod_original_sg_symbol_H-M 'P 21/n'
_cod_database_code 4035521
_shelx_shelxl_version_number 2014/7
_shelx_space_group_comment
; 
The symmetry employed for this shelxl refinement is uniquely defined 
by the following loop, which should always be used as a source of 
symmetry information in preference to the above space-group names. 
They are only intended as comments. 
;
_shelx_estimated_absorpt_t_min 0.440
_shelx_estimated_absorpt_t_max 0.521
_exptl_absorpt_special_details SADABS

loop_
_space_group_symop_operation_xyz
'x, y, z'
'-x+1/2, y+1/2, -z+1/2'
'-x, -y, -z'
'x-1/2, -y-1/2, z-1/2'

loop_
_atom_site_label
_atom_site_type_symbol
_atom_site_fract_x
_atom_site_fract_y
_atom_site_fract_z
_atom_site_U_iso_or_equiv
_atom_site_adp_type
_atom_site_occupancy
_atom_site_site_symmetry_order
_atom_site_calc_flag
_atom_site_refinement_flags_posn
_atom_site_refinement_flags_adp
C1 C 0.44494(10) 0.94418(11) 0.11368(9) 0.0149(2) Uani 1 1 d . .
H1 H 0.4818 0.8644 0.1517 0.018 Uiso 1 1 calc R U
C2 C 0.50771(10) 1.06344(12) 0.14371(9) 0.0158(2) Uani 1 1 d . .
H2 H 0.5872 1.0660 0.2022 0.019 Uiso 1 1 calc R U
C3 C 0.45229(11) 1.17892(11) 0.08681(10) 0.0151(2) Uani 1 1 d . .
C4 C 0.33637(11) 1.17793(12) 0.00074(10) 0.0166(2) Uani 1 1 d . .
H4 H 0.3002 1.2579 -0.0375 0.020 Uiso 1 1 calc R U
C5 C 0.27390(10) 1.05799(11) -0.02872(9) 0.0153(2) Uani 1 1 d . .
H5 H 0.1945 1.0560 -0.0874 0.018 Uiso 1 1 calc R U
C6 C 0.32749(10) 0.94068(11) 0.02762(9) 0.0130(2) Uani 1 1 d . .
C7 C 0.26202(10) 0.81419(11) -0.00705(9) 0.0135(2) Uani 1 1 d . .
C8 C 0.19550(10) 0.76161(12) -0.11359(9) 0.0151(2) Uani 1 1 d . .
C9 C 0.17192(11) 0.82224(12) -0.21988(10) 0.0171(2) Uani 1 1 d . .
C10 C 0.31097(10) 0.71305(11) 0.18405(9) 0.0138(2) Uani 1 1 d . .
C11 C 0.38098(10) 0.60450(11) 0.24139(10) 0.0148(2) Uani 1 1 d . .
H11 H 0.3919 0.5315 0.2007 0.018 Uiso 1 1 calc R U
C12 C 0.43445(11) 0.60461(11) 0.35865(10) 0.0158(2) Uani 1 1 d . .
H12 H 0.4812 0.5305 0.3988 0.019 Uiso 1 1 calc R U
C13 C 0.41974(10) 0.71368(11) 0.41813(9) 0.0143(2) Uani 1 1 d . .
C14 C 0.34693(11) 0.82048(11) 0.36015(10) 0.0157(2) Uani 1 1 d . .
H14 H 0.3349 0.8931 0.4005 0.019 Uiso 1 1 calc R U
C15 C 0.29209(11) 0.81915(11) 0.24223(10) 0.0158(2) Uani 1 1 d . .
H15 H 0.2418 0.8909 0.2017 0.019 Uiso 1 1 calc R U
C16 C 0.48051(12) 0.82113(12) 0.59790(10) 0.0198(2) Uani 1 1 d . .
H16A H 0.5097 0.8985 0.5716 0.030 Uiso 1 1 calc R U
H16B H 0.5328 0.8054 0.6781 0.030 Uiso 1 1 calc R U
H16C H 0.3985 0.8381 0.5882 0.030 Uiso 1 1 calc R U
N1 N 0.25993(9) 0.71529(9) 0.06272(8) 0.01407(18) Uani 1 1 d . .
N2 N 0.19647(9) 0.60789(10) 0.00226(9) 0.01753(19) Uani 1 1 d . .
N3 N 0.15768(9) 0.63610(10) -0.10503(9) 0.01765(19) Uani 1 1 d . .
N4 N 0.15460(11) 0.87421(12) -0.30360(9) 0.0239(2) Uani 1 1 d . .
Br1 Br 0.53571(2) 1.34364(2) 0.12615(2) 0.02000(4) Uani 1 1 d . .
O1 O 0.48138(8) 0.70616(9) 0.53328(7) 0.01892(17) Uani 1 1 d . .

loop_
_atom_site_aniso_label
_atom_site_aniso_U_11
_atom_site_aniso_U_22
_atom_site_aniso_U_33
_atom_site_aniso_U_23
_atom_site_aniso_U_13
_atom_site_aniso_U_12
C1 0.0161(5) 0.0143(5) 0.0135(5) 0.0014(4) 0.0056(4) 0.0019(4)
C2 0.0149(5) 0.0179(5) 0.0140(5) -0.0018(4) 0.0056(4) -0.0007(4)
C3 0.0181(5) 0.0127(5) 0.0182(5) -0.0036(4) 0.0112(4) -0.0031(4)
C4 0.0186(5) 0.0136(5) 0.0193(5) 0.0030(4) 0.0100(4) 0.0025(4)
C5 0.0137(5) 0.0162(5) 0.0153(5) 0.0014(4) 0.0056(4) 0.0017(4)
C6 0.0148(5) 0.0133(5) 0.0125(5) -0.0005(4) 0.0073(4) 0.0002(4)
C7 0.0128(5) 0.0136(5) 0.0144(5) 0.0004(4) 0.0062(4) 0.0016(4)
C8 0.0136(5) 0.0157(5) 0.0150(5) -0.0013(4) 0.0053(4) 0.0005(4)
C9 0.0163(5) 0.0166(5) 0.0160(5) -0.0035(4) 0.0045(4) 0.0006(4)
C10 0.0150(5) 0.0131(5) 0.0138(5) 0.0004(4) 0.0068(4) -0.0012(4)
C11 0.0171(5) 0.0102(5) 0.0190(5) -0.0007(4) 0.0095(4) -0.0004(4)
C12 0.0175(5) 0.0114(5) 0.0187(5) 0.0026(4) 0.0080(4) 0.0015(4)
C13 0.0155(5) 0.0144(5) 0.0140(5) 0.0012(4) 0.0073(4) -0.0015(4)
C14 0.0192(5) 0.0128(5) 0.0173(5) -0.0002(4) 0.0100(4) 0.0015(4)
C15 0.0179(5) 0.0130(5) 0.0174(5) 0.0020(4) 0.0084(4) 0.0029(4)
C16 0.0236(6) 0.0196(6) 0.0164(5) -0.0030(4) 0.0087(5) -0.0006(5)
N1 0.0159(4) 0.0118(4) 0.0148(4) -0.0006(3) 0.0068(4) -0.0007(3)
N2 0.0192(5) 0.0143(5) 0.0185(5) -0.0034(4) 0.0076(4) -0.0033(4)
N3 0.0179(5) 0.0168(5) 0.0172(5) -0.0015(4) 0.0066(4) -0.0011(4)
N4 0.0294(6) 0.0219(5) 0.0175(5) -0.0006(4) 0.0075(4) 0.0033(4)
Br1 0.02090(7) 0.01301(6) 0.02841(7) -0.00451(4) 0.01282(5) -0.00351(4)
O1 0.0248(4) 0.0157(4) 0.0137(4) 0.0007(3) 0.0060(3) 0.0020(3)

loop_
_atom_type_symbol
_atom_type_description
_atom_type_scat_dispersion_real
_atom_type_scat_dispersion_imag
_atom_type_scat_source
C C 0.0033 0.0016 'International Tables Vol C Tables 4.2.6.8 and 6.1.1.4'
H H 0.0000 0.0000 'International Tables Vol C Tables 4.2.6.8 and 6.1.1.4'
N N 0.0061 0.0033 'International Tables Vol C Tables 4.2.6.8 and 6.1.1.4'
Br Br -0.2901 2.4595 'International Tables Vol C Tables 4.2.6.8 and 6.1.1.4'
O O 0.0106 0.0060 'International Tables Vol C Tables 4.2.6.8 and 6.1.1.4'

loop_
_geom_angle_atom_site_label_1
_geom_angle_atom_site_label_2
_geom_angle_atom_site_label_3
_geom_angle
C2 C1 C6 120.47(10)
C2 C1 H1 119.8
C6 C1 H1 119.8
C1 C2 C3 118.87(10)
C1 C2 H2 120.6
C3 C2 H2 120.6
C4 C3 C2 121.76(11)
C4 C3 Br1 118.37(9)
C2 C3 Br1 119.87(9)
C3 C4 C5 119.02(11)
C3 C4 H4 120.5
C5 C4 H4 120.5
C4 C5 C6 120.28(10)
C4 C5 H5 119.9
C6 C5 H5 119.9
C5 C6 C1 119.59(10)
C5 C6 C7 119.63(10)
C1 C6 C7 120.73(10)
N1 C7 C8 102.95(10)
N1 C7 C6 126.36(10)
C8 C7 C6 130.58(10)
N3 C8 C7 110.19(10)
N3 C8 C9 122.68(10)
C7 C8 C9 127.06(11)
N4 C9 C8 178.02(13)
C15 C10 C11 121.18(10)
C15 C10 N1 119.91(10)
C11 C10 N1 118.89(10)
C12 C11 C10 119.02(10)
C12 C11 H11 120.5
C10 C11 H11 120.5
C11 C12 C13 120.18(10)
C11 C12 H12 119.9
C13 C12 H12 119.9
O1 C13 C14 124.34(10)
O1 C13 C12 115.22(10)
C14 C13 C12 120.44(10)
C15 C14 C13 119.12(10)
C15 C14 H14 120.4
C13 C14 H14 120.4
C10 C15 C14 119.98(10)
C10 C15 H15 120.0
C14 C15 H15 120.0
O1 C16 H16A 109.5
O1 C16 H16B 109.5
H16A C16 H16B 109.5
O1 C16 H16C 109.5
H16A C16 H16C 109.5
H16B C16 H16C 109.5
C7 N1 N2 111.12(9)
C7 N1 C10 129.05(10)
N2 N1 C10 119.81(9)
N3 N2 N1 107.73(9)
N2 N3 C8 108.00(10)
C13 O1 C16 117.65(9)

loop_
_geom_bond_atom_site_label_1
_geom_bond_atom_site_label_2
_geom_bond_distance
C1 C2 1.3885(16)
C1 C6 1.4019(15)
C1 H1 0.9500
C2 C3 1.3891(16)
C2 H2 0.9500
C3 C4 1.3887(17)
C3 Br1 1.8992(11)
C4 C5 1.3925(16)
C4 H4 0.9500
C5 C6 1.3964(15)
C5 H5 0.9500
C6 C7 1.4690(15)
C7 N1 1.3575(14)
C7 C8 1.3827(15)
C8 N3 1.3659(15)
C8 C9 1.4296(16)
C9 N4 1.1481(17)
C10 C15 1.3871(16)
C10 C11 1.3930(15)
C10 N1 1.4349(14)
C11 C12 1.3855(16)
C11 H11 0.9500
C12 C13 1.4008(16)
C12 H12 0.9500
C13 O1 1.3671(13)
C13 C14 1.3955(16)
C14 C15 1.3934(16)
C14 H14 0.9500
C15 H15 0.9500
C16 O1 1.4346(14)
C16 H16A 0.9800
C16 H16B 0.9800
C16 H16C 0.9800
N1 N2 1.3674(13)
N2 N3 1.3052(14)

loop_
_geom_torsion_atom_site_label_1
_geom_torsion_atom_site_label_2
_geom_torsion_atom_site_label_3
_geom_torsion_atom_site_label_4
_geom_torsion
C6 C1 C2 C3 -0.20(17)
C1 C2 C3 C4 -0.26(17)
C1 C2 C3 Br1 179.88(8)
C2 C3 C4 C5 0.40(17)
Br1 C3 C4 C5 -179.73(9)
C3 C4 C5 C6 -0.09(17)
C4 C5 C6 C1 -0.36(17)
C4 C5 C6 C7 -177.90(10)
C2 C1 C6 C5 0.51(17)
C2 C1 C6 C7 178.02(10)
C5 C6 C7 N1 -140.20(12)
C1 C6 C7 N1 42.29(16)
C5 C6 C7 C8 44.32(17)
C1 C6 C7 C8 -133.19(13)
N1 C7 C8 N3 -0.64(12)
C6 C7 C8 N3 175.62(11)
N1 C7 C8 C9 -177.67(11)
C6 C7 C8 C9 -1.4(2)
C15 C10 C11 C12 -1.37(17)
N1 C10 C11 C12 177.35(10)
C10 C11 C12 C13 -1.16(17)
C11 C12 C13 O1 -176.79(10)
C11 C12 C13 C14 2.86(17)
O1 C13 C14 C15 177.60(11)
C12 C13 C14 C15 -2.02(17)
C11 C10 C15 C14 2.20(17)
N1 C10 C15 C14 -176.51(10)
C13 C14 C15 C10 -0.49(17)
C8 C7 N1 N2 0.43(12)
C6 C7 N1 N2 -176.05(10)
C8 C7 N1 C10 -177.98(11)
C6 C7 N1 C10 5.55(18)
C15 C10 N1 C7 48.01(17)
C11 C10 N1 C7 -130.73(12)
C15 C10 N1 N2 -130.28(11)
C11 C10 N1 N2 50.98(15)
C7 N1 N2 N3 -0.06(13)
C10 N1 N2 N3 178.51(10)
N1 N2 N3 C8 -0.35(13)
C7 C8 N3 N2 0.64(13)
C9 C8 N3 N2 177.82(11)
C14 C13 O1 C16 -6.43(16)
C12 C13 O1 C16 173.21(10)
